data_7233700
loop_
_publ_author_name
'Rajak, Sanil'
'Schott, Olivier'
'Kaur, Prabhjyot'
'Maris, Thierry'
'Hanan, Garry S.'
'Duong, Adam'

_publ_section_title
;
 Mimicking
 2,2&#x2032;:6&#x2032;,2&#x2032;&#x2032;:6&#x2032;&#x2032;,2&#x2032;&#x2032;&#x2032;-quaterpyridine
 complexes for the light-driven hydrogen evolution reaction: synthesis,
 structural, thermal and physicochemical characterizations
;
_journal_issue 48
_journal_name_full 'RSC Advances'
_journal_page_first 28153
_journal_paper_doi 10.1039/C9RA04303A
_journal_volume 9
_journal_year 2019
_chemical_formula_moiety 'C16 H14 Cu N13 O3, N O3, 0.5(C4 H8 O), 0.5(O)'
_chemical_formula_sum 'C18 H18 Cu N14 O7'
_chemical_formula_weight 606.00
_space_group_crystal_system monoclinic
_space_group_IT_number 14
_space_group_name_Hall '-P 2yn'
_space_group_name_H-M_alt 'P 1 21/n 1'
_symmetry_space_group_name_Hall '-P 2yn'
_symmetry_space_group_name_H-M 'P 1 21/n 1'
_atom_sites_solution_hydrogens geom
_audit_creation_date 2019-08-02
_audit_creation_method
;
Olex2 1.2
(compiled 2018.05.29 svn.r3508 for OlexSys, GUI svn.r5506)
;
_audit_update_record
;
2019-08-04 deposited with the CCDC.    2019-08-27 downloaded from the CCDC.
;
_cell_angle_alpha 90
_cell_angle_beta 102.018(1)
_cell_angle_gamma 90
_cell_formula_units_Z 4
_cell_length_a 10.1245(3)
_cell_length_b 15.8382(4)
_cell_length_c 21.6268(6)
_cell_measurement_reflns_used 9912
_cell_measurement_temperature 150
_cell_measurement_theta_max 60.793
_cell_measurement_theta_min 3.637
_cell_volume 3391.93(16)
_computing_cell_refinement
'SAINT (2013) V8.38A; Integration Software for Single Crystal Data. Bruker AXS Inc., Madison, WI 53719-1173.'
_computing_data_collection
;
APEX 2 (2013) Bruker AXS Inc., Madison, WI 53719-1173.
;
_computing_data_reduction
'SAINT (2013) V8.38A; Integration Software for Single Crystal Data. Bruker AXS Inc., Madison, WI 53719-1173.'
_computing_molecular_graphics 'Olex2 (Dolomanov et al., 2009)'
_computing_publication_material 'Olex2 (Dolomanov et al., 2009)'
_computing_structure_refinement 'XL (Sheldrick, 2008)'
_computing_structure_solution 'ShelXT (Sheldrick, 2015)'
_diffrn_ambient_temperature 150
_diffrn_detector 'CMOS Area detector'
_diffrn_detector_area_resol_mean 10.24
_diffrn_detector_type 'Bruker Photon 100 CMOS Detector'
_diffrn_measured_fraction_theta_full 0.998
_diffrn_measured_fraction_theta_max 0.995
_diffrn_measurement_device 'k-geometry diffractometer'
_diffrn_measurement_device_type 'Bruker Venture Metaljet'
_diffrn_measurement_method '\w and \f scans'
_diffrn_radiation_collimation 'Focusing mirrors'
_diffrn_radiation_monochromator 'Helios MX Mirror Optics'
_diffrn_radiation_probe x-ray
_diffrn_radiation_type GaK\a
_diffrn_radiation_wavelength 1.34139
_diffrn_reflns_av_R_equivalents 0.0453
_diffrn_reflns_av_unetI/netI 0.0304
_diffrn_reflns_Laue_measured_fraction_full 0.998
_diffrn_reflns_Laue_measured_fraction_max 0.995
_diffrn_reflns_limit_h_max 13
_diffrn_reflns_limit_h_min -13
_diffrn_reflns_limit_k_max 20
_diffrn_reflns_limit_k_min -20
_diffrn_reflns_limit_l_max 28
_diffrn_reflns_limit_l_min -28
_diffrn_reflns_number 49606
_diffrn_reflns_point_group_measured_fraction_full 0.998
_diffrn_reflns_point_group_measured_fraction_max 0.995
_diffrn_reflns_theta_full 53.594
_diffrn_reflns_theta_max 60.825
_diffrn_reflns_theta_min 3.032
_diffrn_source 'Metal Jet'
_diffrn_source_target Ga
_diffrn_source_type 'Gallium Liquid Metal Jet Source'
_exptl_absorpt_coefficient_mu 3.772
_exptl_absorpt_correction_T_max 0.7519
_exptl_absorpt_correction_T_min 0.5942
_exptl_absorpt_correction_type multi-scan
_exptl_absorpt_process_details
'SADABS-2016/2 (Bruker,2016/2) was used for absorption correction. wR2(int) was 0.1239 before and 0.0689 after correction. The Ratio of minimum to maximum transmission is 0.7903. The \l/2 correction factor is Not present.'
_exptl_crystal_colour 'clear light blue'
_exptl_crystal_colour_lustre clear
_exptl_crystal_colour_modifier light
_exptl_crystal_colour_primary blue
_exptl_crystal_density_diffrn 1.187
_exptl_crystal_description plate
_exptl_crystal_F_000 1236
_exptl_crystal_size_max 0.17
_exptl_crystal_size_mid 0.12
_exptl_crystal_size_min 0.1
_refine_diff_density_max 0.933
_refine_diff_density_min -0.583
_refine_diff_density_rms 0.138
_refine_ls_extinction_coef 0.0039(4)
_refine_ls_extinction_expression Fc^*^=kFc[1+0.001xFc^2^\l^3^/sin(2\q)]^-1/4^
_refine_ls_extinction_method 'SHELXL-2018/3 (Sheldrick 2018)'
_refine_ls_goodness_of_fit_ref 1.103
_refine_ls_hydrogen_treatment constr
_refine_ls_matrix_type full
_refine_ls_number_parameters 393
_refine_ls_number_reflns 7797
_refine_ls_number_restraints 4
_refine_ls_restrained_S_all 1.105
_refine_ls_R_factor_all 0.0721
_refine_ls_R_factor_gt 0.0677
_refine_ls_shift/su_max 0.001
_refine_ls_shift/su_mean 0.000
_refine_ls_structure_factor_coef Fsqd
_refine_ls_weighting_details 'w=1/[\s^2^(Fo^2^)+(0.1239P)^2^+5.0797P] where P=(Fo^2^+2Fc^2^)/3'
_refine_ls_weighting_scheme calc
_refine_ls_wR_factor_gt 0.2067
_refine_ls_wR_factor_ref 0.2110
_reflns_Friedel_coverage 0.000
_reflns_number_gt 7080
_reflns_number_total 7797
_reflns_threshold_expression 'I > 2\s(I)'
_cod_data_source_file c9ra04303a2.cif
_cod_data_source_block ada125
_cod_depositor_comments
;
The following automatic conversions were performed:

'_diffrn_radiation_probe' value 'X-ray' changed to 'x-ray' according
to
/home/data/users/saulius/crontab/automatic-downloads/rss-feeds/RSC/lib/dictionaries/cif_core.dic
dictionary named 'cif_core.dic' version 2.4.2 from 2011-04-26.

Automatic conversion script
Id: cif_fix_values 4973 2017-02-22 13:04:09Z antanas 
;
_cod_database_code 7233700
_shelx_shelxl_version_number 2018/3
_shelx_space_group_comment
;
The symmetry employed for this shelxl refinement is uniquely defined
by the following loop, which should always be used as a source of
symmetry information in preference to the above space-group names.
They are only intended as comments.
;
_shelx_estimated_absorpt_t_max 0.704
_shelx_estimated_absorpt_t_min 0.566
_olex2_refinement_description
;
1. Fixed Uiso
 At 1.2 times of:
  All C(H) groups, All C(H,H) groups, All N(H,H) groups
2. Restrained distances
 C1C-C2C \\sim C2C-C3C \\sim C3C-C4C
 with sigma of 0.02
 O1C-C1C \\sim O1C-C4C
 with sigma of 0.02
3. Uiso/Uaniso restraints and constraints
Uanis(O2A) = Uanis(O2B)
4. Others
 Sof(O2B)=1-FVAR(1)
 Sof(O2A)=FVAR(1)
 Fixed Sof: C1C(0.5) H1CA(0.5) H1CB(0.5) C4C(0.5) H4CA(0.5) H4CB(0.5) O1C(0.5)
 O5C(0.5) C2C(0.5) H2CA(0.5) H2CB(0.5) C3C(0.5) H3CA(0.5) H3CB(0.5)
5.a Secondary CH2 refined with riding coordinates:
 C1C(H1CA,H1CB), C4C(H4CA,H4CB), C2C(H2CA,H2CB), C3C(H3CA,H3CB)
5.b Aromatic/amide H refined with riding coordinates:
 C2(H2), C3(H3), C4(H4), C10(H10), C11(H11), C12(H12)
5.c X=CH2 refined with riding coordinates:
 N5(H5A,H5B), N6(H6A,H6B), N11(H11A,H11B), N12(H12A,H12B)
;
_smtbx_masks_special_details
;
A solvent mask was calculated and 328 electrons were 
found in a volume of 1146\%A^3 in 2 voids per unit cell.
This is consistent with the presence of 
a total of 7.8 DMSO (328 electrons) per unit, 
so around 2 DMSO per formula unit.
;
_olex2_submission_special_instructions 'No special instructions were received'

loop_
_space_group_symop_operation_xyz
'x, y, z'
'-x+1/2, y+1/2, -z+1/2'
'-x, -y, -z'
'x-1/2, -y-1/2, z-1/2'

loop_
_atom_site_label
_atom_site_type_symbol
_atom_site_fract_x
_atom_site_fract_y
_atom_site_fract_z
_atom_site_U_iso_or_equiv
_atom_site_adp_type
_atom_site_occupancy
_atom_site_site_symmetry_order
_atom_site_calc_flag
_atom_site_refinement_flags_posn
_atom_site_refinement_flags_occupancy
_atom_site_disorder_assembly
_atom_site_disorder_group
C1 C 0.5798(3) 0.88698(18) 0.68851(15) 0.0235(6) Uani 1 1 d . . . .
C2 C 0.5584(3) 0.97274(19) 0.67943(17) 0.0290(7) Uani 1 1 d . . . .
H2 H 0.618391 1.006256 0.661324 0.035 Uiso 1 1 calc R . . .
C3 C 0.4477(3) 1.0085(2) 0.69737(19) 0.0357(8) Uani 1 1 d . . . .
H3 H 0.430970 1.067225 0.691310 0.043 Uiso 1 1 calc R . . .
C4 C 0.3607(3) 0.9597(2) 0.72402(19) 0.0352(8) Uani 1 1 d . . . .
H4 H 0.284737 0.984124 0.736600 0.042 Uiso 1 1 calc R . . .
C5 C 0.3881(3) 0.87410(18) 0.73181(15) 0.0253(6) Uani 1 1 d . . . .
C6 C 0.3142(3) 0.81128(18) 0.76381(15) 0.0237(6) Uani 1 1 d . . . .
C7 C 0.3236(3) 0.68401(18) 0.81343(14) 0.0223(5) Uani 1 1 d . . . .
C8 C 0.1449(3) 0.77161(18) 0.81018(15) 0.0236(6) Uani 1 1 d . . . .
C9 C 0.6930(3) 0.83648(18) 0.67490(14) 0.0224(6) Uani 1 1 d . . . .
C10 C 0.8100(3) 0.8648(2) 0.65731(15) 0.0267(6) Uani 1 1 d . . . .
H10 H 0.823845 0.923172 0.650849 0.032 Uiso 1 1 calc R . . .
C11 C 0.9063(3) 0.8052(2) 0.64944(17) 0.0293(6) Uani 1 1 d . . . .
H11 H 0.987551 0.823271 0.638121 0.035 Uiso 1 1 calc R . . .
C12 C 0.8853(3) 0.71955(19) 0.65792(16) 0.0258(6) Uani 1 1 d . . . .
H12 H 0.950406 0.678588 0.652394 0.031 Uiso 1 1 calc R . . .
C13 C 0.7653(3) 0.69632(19) 0.67478(14) 0.0222(5) Uani 1 1 d . . . .
C14 C 0.7196(3) 0.60866(18) 0.68309(14) 0.0221(5) Uani 1 1 d . . . .
C15 C 0.5537(3) 0.52247(18) 0.70405(15) 0.0243(6) Uani 1 1 d . . . .
C16 C 0.7400(3) 0.46807(19) 0.67495(14) 0.0241(6) Uani 1 1 d . . . .
Cu1 Cu 0.52195(4) 0.71785(3) 0.72043(2) 0.02362(16) Uani 1 1 d . . . .
N1 N 0.4929(3) 0.84050(15) 0.71361(12) 0.0224(5) Uani 1 1 d . . . .
N2 N 0.3778(2) 0.73645(16) 0.77481(13) 0.0228(5) Uani 1 1 d . . . .
N3 N 0.2058(3) 0.69858(16) 0.83034(13) 0.0240(5) Uani 1 1 d . . . .
N4 N 0.1994(2) 0.83348(16) 0.77897(13) 0.0244(5) Uani 1 1 d . . . .
N5 N 0.3929(3) 0.61524(16) 0.83465(13) 0.0272(5) Uani 1 1 d . . . .
H5A H 0.361291 0.579959 0.859486 0.033 Uiso 1 1 calc R . . .
H5B H 0.470483 0.604848 0.823922 0.033 Uiso 1 1 calc R . . .
N6 N 0.0226(3) 0.78567(16) 0.82209(15) 0.0288(6) Uani 1 1 d . . . .
H6A H -0.015164 0.747637 0.842506 0.035 Uiso 1 1 calc R . . .
H6B H -0.020264 0.832976 0.809516 0.035 Uiso 1 1 calc R . . .
N7 N 0.6745(2) 0.75346(16) 0.68354(12) 0.0218(5) Uani 1 1 d . . . .
N8 N 0.6015(3) 0.60280(15) 0.70300(12) 0.0235(5) Uani 1 1 d . . . .
N9 N 0.6227(3) 0.45340(16) 0.69301(12) 0.0243(5) Uani 1 1 d . . . .
N10 N 0.7923(2) 0.54615(16) 0.66871(12) 0.0247(5) Uani 1 1 d . . . .
N11 N 0.4315(3) 0.51200(17) 0.71670(16) 0.0351(7) Uani 1 1 d . . . .
H11A H 0.397869 0.460902 0.717673 0.042 Uiso 1 1 calc R . . .
H11B H 0.384399 0.556186 0.724089 0.042 Uiso 1 1 calc R . . .
N12 N 0.8096(3) 0.40221(17) 0.66157(14) 0.0307(6) Uani 1 1 d . . . .
H12A H 0.778808 0.350749 0.664612 0.037 Uiso 1 1 calc R . . .
H12B H 0.886695 0.409905 0.649635 0.037 Uiso 1 1 calc R . . .
N13 N 0.2311(3) 0.6793(2) 0.63695(16) 0.0371(7) Uani 1 1 d . . . .
O1 O 0.3504(3) 0.6957(3) 0.63510(15) 0.0645(10) Uani 1 1 d . . . .
O2A O 0.1363(5) 0.7048(5) 0.5928(3) 0.0635(17) Uani 0.717(9) 1 d . P A 1
O2B O 0.1734(13) 0.7409(13) 0.6202(7) 0.0635(17) Uani 0.283(9) 1 d . P A 2
O3 O 0.2022(3) 0.63035(18) 0.67741(15) 0.0459(7) Uani 1 1 d . . . .
N14 N 0.7540(3) 0.65215(16) 0.84944(13) 0.0255(5) Uani 1 1 d . . . .
O4 O 0.7003(3) 0.71870(14) 0.82405(14) 0.0368(6) Uani 1 1 d . . . .
O5 O 0.6845(2) 0.58645(14) 0.84912(13) 0.0338(5) Uani 1 1 d . . . .
O6 O 0.8757(2) 0.65142(16) 0.87468(14) 0.0379(6) Uani 1 1 d . . . .
C1C C 0.5155(12) 0.7293(9) 0.5202(5) 0.074(3) Uani 0.5 1 d D P B 1
H1CA H 0.559960 0.760204 0.490314 0.089 Uiso 0.5 1 calc R P B 1
H1CB H 0.498690 0.769043 0.553072 0.089 Uiso 0.5 1 calc R P B 1
C4C C 0.5329(14) 0.5851(10) 0.5414(5) 0.086(4) Uani 0.5 1 d D P B 1
H4CA H 0.485769 0.574686 0.576421 0.103 Uiso 0.5 1 calc R P B 1
H4CB H 0.596661 0.538245 0.539510 0.103 Uiso 0.5 1 calc R P B 1
O1C O 0.5964(7) 0.6596(6) 0.5480(3) 0.069(2) Uani 0.5 1 d D P B 1
O5C O 0.5191(8) 0.6620(8) 0.4953(3) 0.093(3) Uani 0.5 1 d . P C 2
C2C C 0.3790(10) 0.6869(7) 0.4843(4) 0.059(3) Uani 0.5 1 d D P B 1
H2CA H 0.308545 0.688276 0.509910 0.071 Uiso 0.5 1 calc R P B 1
H2CB H 0.343997 0.713760 0.442774 0.071 Uiso 0.5 1 calc R P B 1
C3C C 0.4304(14) 0.5958(8) 0.4771(5) 0.083(4) Uani 0.5 1 d D P B 1
H3CA H 0.475457 0.591130 0.440749 0.099 Uiso 0.5 1 calc R P B 1
H3CB H 0.356311 0.554000 0.472359 0.099 Uiso 0.5 1 calc R P B 1

loop_
_atom_site_aniso_label
_atom_site_aniso_U_11
_atom_site_aniso_U_22
_atom_site_aniso_U_33
_atom_site_aniso_U_23
_atom_site_aniso_U_13
_atom_site_aniso_U_12
C1 0.0206(13) 0.0171(13) 0.0338(14) 0.0032(11) 0.0080(11) -0.0013(10)
C2 0.0251(14) 0.0181(14) 0.0471(18) 0.0071(12) 0.0153(13) -0.0010(11)
C3 0.0317(16) 0.0172(14) 0.064(2) 0.0116(14) 0.0221(16) 0.0052(12)
C4 0.0291(16) 0.0203(15) 0.062(2) 0.0108(14) 0.0241(15) 0.0067(12)
C5 0.0215(13) 0.0145(13) 0.0421(16) 0.0042(11) 0.0116(12) 0.0019(10)
C6 0.0194(13) 0.0176(13) 0.0366(15) 0.0007(11) 0.0113(11) 0.0007(10)
C7 0.0206(13) 0.0178(13) 0.0303(14) 0.0000(11) 0.0092(11) -0.0014(10)
C8 0.0233(14) 0.0179(13) 0.0321(15) -0.0020(11) 0.0117(11) -0.0011(10)
C9 0.0228(13) 0.0174(13) 0.0294(13) 0.0022(10) 0.0108(11) -0.0034(10)
C10 0.0250(14) 0.0220(14) 0.0364(15) 0.0023(12) 0.0139(12) -0.0035(11)
C11 0.0225(14) 0.0261(15) 0.0432(17) 0.0019(13) 0.0158(13) -0.0037(12)
C12 0.0212(14) 0.0236(15) 0.0355(16) 0.0012(11) 0.0126(12) 0.0006(10)
C13 0.0210(13) 0.0178(13) 0.0304(14) 0.0003(11) 0.0115(11) 0.0002(10)
C14 0.0219(13) 0.0169(13) 0.0283(13) 0.0006(10) 0.0071(10) -0.0006(10)
C15 0.0253(14) 0.0172(13) 0.0326(14) -0.0018(11) 0.0108(11) -0.0014(11)
C16 0.0229(13) 0.0190(13) 0.0298(14) -0.0005(11) 0.0046(11) 0.0014(10)
Cu1 0.0206(2) 0.0151(2) 0.0390(3) 0.00027(16) 0.01502(19) -0.00014(15)
N1 0.0218(11) 0.0133(11) 0.0342(13) 0.0013(9) 0.0105(9) -0.0010(9)
N2 0.0205(11) 0.0142(11) 0.0368(13) 0.0031(10) 0.0130(10) 0.0012(9)
N3 0.0234(12) 0.0176(11) 0.0343(13) 0.0023(10) 0.0136(10) 0.0015(9)
N4 0.0214(11) 0.0177(11) 0.0376(13) 0.0020(10) 0.0139(10) 0.0021(9)
N5 0.0263(12) 0.0181(12) 0.0403(14) 0.0101(10) 0.0140(11) 0.0054(9)
N6 0.0230(13) 0.0215(13) 0.0469(16) 0.0070(11) 0.0187(12) 0.0024(9)
N7 0.0210(11) 0.0161(11) 0.0309(12) 0.0008(9) 0.0112(9) -0.0003(9)
N8 0.0238(12) 0.0155(11) 0.0343(13) -0.0011(9) 0.0132(10) -0.0015(9)
N9 0.0237(12) 0.0168(11) 0.0343(13) -0.0009(9) 0.0105(10) 0.0003(9)
N10 0.0219(11) 0.0202(12) 0.0340(13) 0.0001(10) 0.0103(10) 0.0004(9)
N11 0.0327(14) 0.0163(12) 0.0633(19) -0.0066(12) 0.0263(14) -0.0054(10)
N12 0.0270(13) 0.0192(12) 0.0493(16) -0.0038(11) 0.0157(12) 0.0028(10)
N13 0.0248(13) 0.0397(17) 0.0481(17) -0.0072(14) 0.0104(12) 0.0034(12)
O1 0.0307(14) 0.124(3) 0.0412(15) -0.0128(18) 0.0131(12) -0.0231(17)
O2A 0.025(2) 0.115(5) 0.049(3) 0.025(3) 0.005(2) 0.012(2)
O2B 0.025(2) 0.115(5) 0.049(3) 0.025(3) 0.005(2) 0.012(2)
O3 0.0426(15) 0.0381(15) 0.0607(17) 0.0047(13) 0.0192(13) 0.0017(12)
N14 0.0254(12) 0.0187(12) 0.0343(13) 0.0000(10) 0.0107(10) 0.0026(9)
O4 0.0415(14) 0.0163(11) 0.0486(15) 0.0027(9) 0.0002(11) 0.0035(9)
O5 0.0253(11) 0.0199(11) 0.0583(15) 0.0027(10) 0.0135(10) -0.0003(8)
O6 0.0248(11) 0.0291(12) 0.0597(16) 0.0060(11) 0.0088(10) -0.0001(9)
C1C 0.071(7) 0.114(11) 0.038(5) -0.013(6) 0.013(5) 0.005(7)
C4C 0.102(10) 0.115(12) 0.041(5) 0.007(6) 0.014(6) 0.049(9)
O1C 0.047(4) 0.101(7) 0.053(4) -0.010(4) -0.005(3) 0.002(4)
O5C 0.064(5) 0.170(11) 0.038(3) -0.008(5) -0.006(3) 0.040(6)
C2C 0.055(5) 0.091(8) 0.028(4) 0.019(4) 0.003(3) 0.015(5)
C3C 0.112(10) 0.083(9) 0.045(5) 0.007(5) -0.002(6) -0.020(8)

loop_
_atom_type_symbol
_atom_type_description
_atom_type_scat_dispersion_real
_atom_type_scat_dispersion_imag
_atom_type_scat_source
C C 0.0137 0.0057 'International Tables Vol C Tables 4.2.6.8 and 6.1.1.4'
H H 0.0000 0.0000 'International Tables Vol C Tables 4.2.6.8 and 6.1.1.4'
Cu Cu -2.7968 3.6874 'International Tables Vol C Tables 4.2.6.8 and 6.1.1.4'
N N 0.0241 0.0134 'International Tables Vol C Tables 4.2.6.8 and 6.1.1.4'
O O 0.0390 0.0241 'International Tables Vol C Tables 4.2.6.8 and 6.1.1.4'

loop_
_geom_angle_atom_site_label_1
_geom_angle_atom_site_label_2
_geom_angle_atom_site_label_3
_geom_angle
C2 C1 C9 127.5(3)
N1 C1 C2 119.9(3)
N1 C1 C9 112.6(2)
C1 C2 H2 120.8
C3 C2 C1 118.3(3)
C3 C2 H2 120.8
C2 C3 H3 119.6
C2 C3 C4 120.8(3)
C4 C3 H3 119.6
C3 C4 H4 121.1
C3 C4 C5 117.9(3)
C5 C4 H4 121.1
C4 C5 C6 126.8(3)
N1 C5 C4 120.7(3)
N1 C5 C6 112.3(2)
N2 C6 C5 113.6(2)
N4 C6 C5 119.2(3)
N4 C6 N2 127.2(3)
N3 C7 N2 123.7(3)
N5 C7 N2 117.3(3)
N5 C7 N3 119.0(3)
N3 C8 N4 125.0(3)
N6 C8 N3 117.6(3)
N6 C8 N4 117.4(3)
C10 C9 C1 128.3(3)
N7 C9 C1 111.4(2)
N7 C9 C10 120.2(3)
C9 C10 H10 120.9
C9 C10 C11 118.2(3)
C11 C10 H10 120.9
C10 C11 H11 119.5
C12 C11 C10 121.0(3)
C12 C11 H11 119.5
C11 C12 H12 121.3
C13 C12 C11 117.3(3)
C13 C12 H12 121.3
C12 C13 C14 126.2(3)
N7 C13 C12 121.7(3)
N7 C13 C14 112.1(2)
N8 C14 C13 114.8(2)
N10 C14 C13 118.2(3)
N10 C14 N8 126.9(3)
N9 C15 N8 123.8(3)
N11 C15 N8 117.9(3)
N11 C15 N9 118.3(3)
N9 C16 N10 124.8(3)
N12 C16 N9 118.0(3)
N12 C16 N10 117.2(3)
N1 Cu1 N2 77.91(10)
N1 Cu1 N8 156.81(10)
N1 Cu1 O1 90.82(14)
N2 Cu1 O1 88.47(11)
N7 Cu1 N1 78.68(10)
N7 Cu1 N2 153.44(11)
N7 Cu1 N8 78.99(10)
N7 Cu1 O1 104.25(11)
N8 Cu1 N2 125.24(10)
N8 Cu1 O1 88.68(14)
C1 N1 Cu1 118.1(2)
C5 N1 C1 122.3(3)
C5 N1 Cu1 119.6(2)
C6 N2 C7 113.8(2)
C6 N2 Cu1 113.03(19)
C7 N2 Cu1 132.6(2)
C7 N3 C8 115.8(3)
C6 N4 C8 113.4(3)
C7 N5 H5A 120.0
C7 N5 H5B 120.0
H5A N5 H5B 120.0
C8 N6 H6A 120.0
C8 N6 H6B 120.0
H6A N6 H6B 120.0
C9 N7 Cu1 118.7(2)
C13 N7 C9 121.6(2)
C13 N7 Cu1 119.2(2)
C14 N8 C15 114.1(2)
C14 N8 Cu1 113.70(19)
C15 N8 Cu1 132.0(2)
C16 N9 C15 115.7(3)
C14 N10 C16 114.4(2)
C15 N11 H11A 120.0
C15 N11 H11B 120.0
H11A N11 H11B 120.0
C16 N12 H12A 120.0
C16 N12 H12B 120.0
H12A N12 H12B 120.0
O1 N13 O2A 119.8(4)
O1 N13 O3 121.5(3)
O2B N13 O1 104.2(8)
O2B N13 O3 124.5(7)
O3 N13 O2A 118.2(4)
N13 O1 Cu1 125.9(3)
O5 N14 O4 120.1(3)
O6 N14 O4 119.9(3)
O6 N14 O5 119.9(3)
H1CA C1C H1CB 109.0
O1C C1C H1CA 111.0
O1C C1C H1CB 111.0
O1C C1C C2C 104.0(9)
C2C C1C H1CA 111.0
C2C C1C H1CB 111.0
H4CA C4C H4CB 109.2
O1C C4C H4CA 111.3
O1C C4C H4CB 111.3
O1C C4C C3C 102.5(9)
C3C C4C H4CA 111.3
C3C C4C H4CB 111.3
C4C O1C C1C 114.6(9)
C1C C2C H2CA 111.9
C1C C2C H2CB 111.9
H2CA C2C H2CB 109.6
C3C C2C C1C 99.6(8)
C3C C2C H2CA 111.9
C3C C2C H2CB 111.9
C4C C3C H3CA 111.6
C4C C3C H3CB 111.6
C2C C3C C4C 100.7(9)
C2C C3C H3CA 111.6
C2C C3C H3CB 111.6
H3CA C3C H3CB 109.4

loop_
_geom_bond_atom_site_label_1
_geom_bond_atom_site_label_2
_geom_bond_distance
C1 C2 1.383(4)
C1 C9 1.476(4)
C1 N1 1.346(4)
C2 H2 0.9500
C2 C3 1.382(4)
C3 H3 0.9500
C3 C4 1.383(4)
C4 H4 0.9500
C4 C5 1.387(4)
C5 C6 1.498(4)
C5 N1 1.318(4)
C6 N2 1.346(4)
C6 N4 1.320(4)
C7 N2 1.371(4)
C7 N3 1.338(4)
C7 N5 1.325(4)
C8 N3 1.340(4)
C8 N4 1.369(4)
C8 N6 1.335(4)
C9 C10 1.392(4)
C9 N7 1.347(4)
C10 H10 0.9500
C10 C11 1.393(4)
C11 H11 0.9500
C11 C12 1.391(4)
C12 H12 0.9500
C12 C13 1.389(4)
C13 C14 1.486(4)
C13 N7 1.332(4)
C14 N8 1.356(4)
C14 N10 1.310(4)
C15 N8 1.363(4)
C15 N9 1.346(4)
C15 N11 1.332(4)
C16 N9 1.345(4)
C16 N10 1.363(4)
C16 N12 1.324(4)
Cu1 N1 1.966(3)
Cu1 N2 2.077(2)
Cu1 N7 1.963(2)
Cu1 N8 2.059(2)
Cu1 O1 2.283(3)
N5 H5A 0.8800
N5 H5B 0.8800
N6 H6A 0.8800
N6 H6B 0.8800
N11 H11A 0.8800
N11 H11B 0.8800
N12 H12A 0.8800
N12 H12B 0.8800
N13 O1 1.244(4)
N13 O2A 1.271(6)
N13 O2B 1.155(17)
N13 O3 1.249(4)
N14 O4 1.258(3)
N14 O5 1.255(3)
N14 O6 1.240(4)
C1C H1CA 0.9900
C1C H1CB 0.9900
C1C O1C 1.432(14)
C1C C2C 1.587(13)
C4C H4CA 0.9900
C4C H4CB 0.9900
C4C O1C 1.336(15)
C4C C3C 1.561(13)
C2C H2CA 0.9900
C2C H2CB 0.9900
C2C C3C 1.553(13)
C3C H3CA 0.9900
C3C H3CB 0.9900

loop_
_geom_hbond_atom_site_label_D
_geom_hbond_atom_site_label_H
_geom_hbond_atom_site_label_A
_geom_hbond_distance_DH
_geom_hbond_distance_HA
_geom_hbond_distance_DA
_geom_hbond_angle_DHA
_geom_hbond_site_symmetry_A
_geom_hbond_publ_flag
N5 H5B O5 0.88 2.14 2.940(3) 150.5 . yes
N6 H6A O6 0.88 2.08 2.955(4) 169.6 1_455 yes
N6 H6B N9 0.88 2.17 3.021(4) 163.8 2_556 yes
N11 H11A N4 0.88 2.25 3.132(4) 176.7 2_546 yes
N11 H11B N5 0.88 2.55 3.122(4) 123.2 . yes
N11 H11B O3 0.88 2.24 2.967(4) 139.6 . yes
N12 H12A O4 0.88 2.11 2.927(3) 153.9 2_646 yes

loop_
_geom_torsion_atom_site_label_1
_geom_torsion_atom_site_label_2
_geom_torsion_atom_site_label_3
_geom_torsion_atom_site_label_4
_geom_torsion
C1 C2 C3 C4 0.3(6)
C1 C9 C10 C11 177.3(3)
C1 C9 N7 C13 -179.0(3)
C1 C9 N7 Cu1 -7.1(3)
C2 C1 C9 C10 8.4(6)
C2 C1 C9 N7 -173.8(3)
C2 C1 N1 C5 -1.8(5)
C2 C1 N1 Cu1 176.2(2)
C2 C3 C4 C5 -0.3(6)
C3 C4 C5 C6 175.0(3)
C3 C4 C5 N1 -0.8(6)
C4 C5 C6 N2 -168.3(3)
C4 C5 C6 N4 10.6(5)
C4 C5 N1 C1 1.9(5)
C4 C5 N1 Cu1 -176.1(3)
C5 C6 N2 C7 169.4(3)
C5 C6 N2 Cu1 -18.2(3)
C5 C6 N4 C8 -177.5(3)
C6 C5 N1 C1 -174.5(3)
C6 C5 N1 Cu1 7.5(4)
C9 C1 C2 C3 -177.9(3)
C9 C1 N1 C5 176.9(3)
C9 C1 N1 Cu1 -5.0(3)
C9 C10 C11 C12 1.0(5)
C10 C9 N7 C13 -1.0(4)
C10 C9 N7 Cu1 171.0(2)
C10 C11 C12 C13 -0.3(5)
C11 C12 C13 C14 176.8(3)
C11 C12 C13 N7 -1.0(5)
C12 C13 C14 N8 176.7(3)
C12 C13 C14 N10 -5.7(5)
C12 C13 N7 C9 1.7(5)
C12 C13 N7 Cu1 -170.2(2)
C13 C14 N8 C15 173.5(3)
C13 C14 N8 Cu1 -2.8(3)
C13 C14 N10 C16 -177.1(3)
C14 C13 N7 C9 -176.4(3)
C14 C13 N7 Cu1 11.7(3)
N1 C1 C2 C3 0.7(5)
N1 C1 C9 C10 -170.3(3)
N1 C1 C9 N7 7.6(4)
N1 C5 C6 N2 7.8(4)
N1 C5 C6 N4 -173.3(3)
N2 C6 N4 C8 1.3(5)
N2 C7 N3 C8 -3.9(4)
N3 C7 N2 C6 10.7(4)
N3 C7 N2 Cu1 -159.8(2)
N3 C8 N4 C6 7.0(5)
N4 C6 N2 C7 -9.5(5)
N4 C6 N2 Cu1 163.0(3)
N4 C8 N3 C7 -5.7(5)
N5 C7 N2 C6 -169.4(3)
N5 C7 N2 Cu1 20.0(4)
N5 C7 N3 C8 176.3(3)
N6 C8 N3 C7 175.2(3)
N6 C8 N4 C6 -173.9(3)
N7 C9 C10 C11 -0.4(5)
N7 C13 C14 N8 -5.3(4)
N7 C13 C14 N10 172.3(3)
N8 C14 N10 C16 0.2(4)
N8 C15 N9 C16 -5.7(4)
N9 C15 N8 C14 6.8(4)
N9 C15 N8 Cu1 -177.9(2)
N9 C16 N10 C14 1.2(4)
N10 C14 N8 C15 -3.9(5)
N10 C14 N8 Cu1 179.9(2)
N10 C16 N9 C15 1.4(4)
N11 C15 N8 C14 -173.2(3)
N11 C15 N8 Cu1 2.2(5)
N11 C15 N9 C16 174.3(3)
N12 C16 N9 C15 -177.9(3)
N12 C16 N10 C14 -179.5(3)
O2A N13 O1 Cu1 148.1(5)
O2B N13 O1 Cu1 107.0(10)
O3 N13 O1 Cu1 -40.2(6)
C1C C2C C3C C4C 37.3(11)
O1C C1C C2C C3C -21.5(10)
O1C C4C C3C C2C -42.6(12)
C2C C1C O1C C4C -5.9(11)
C3C C4C O1C C1C 30.7(12)

loop_
_smtbx_masks_void_nr
_smtbx_masks_void_average_x
_smtbx_masks_void_average_y
_smtbx_masks_void_average_z
_smtbx_masks_void_volume
_smtbx_masks_void_count_electrons
_smtbx_masks_void_content
1 -0.348 -0.344 0.500 573.1 163.8 4*C2H6SO
2 -0.473 -0.224 0.000 573.1 163.8 4*C2H6SO
